data_4106345
loop_
_publ_author_name
'Sang Ho Lim'
'Marilyn M. Olmstead'
'Alan L. Balch'

_publ_section_title
;
 Molecular Accordion: Vapoluminescence and Molecular Flexibility in the
 Orange and Green Luminescent Crystals of the Dimer,
 Au2(\m-bis-(diphenylphosphino)ethane)2Br2
;
_journal_name_full 'Journal of the American Chemical Society'
_journal_page_first 10229
_journal_page_last 10238
_journal_paper_doi 10.1021/ja2026807
_journal_volume 133
_journal_year 2011
_chemical_formula_moiety 'C52 H48 Au2 Br2 P4, 0.5(C4 H6 N2)'
_chemical_formula_sum 'C54 H51 Au2 Br2 N P4'
_chemical_formula_weight 1391.58
_chemical_name_common '[Au2(dppe)2Br2].CH3CN'
_chemical_name_systematic
; 
 ? 
;
_space_group_IT_number 2
_symmetry_cell_setting triclinic
_symmetry_space_group_name_Hall '-P 1'
_symmetry_space_group_name_H-M 'P -1'
_atom_sites_solution_hydrogens geom
_atom_sites_solution_primary direct
_atom_sites_solution_secondary difmap
_audit_creation_method SHELXL-97
_cell_angle_alpha 77.090(2)
_cell_angle_beta 78.172(2)
_cell_angle_gamma 80.294(3)
_cell_formula_units_Z 2
_cell_length_a 11.8336(4)
_cell_length_b 14.4702(5)
_cell_length_c 15.2751(5)
_cell_measurement_reflns_used 6946
_cell_measurement_temperature 90(2)
_cell_measurement_theta_max 27.54
_cell_measurement_theta_min 2.43
_cell_volume 2474.62(15)
_computing_cell_refinement SAINT
_computing_data_collection 'SMART 5.054 (Bruker, 2003)'
_computing_data_reduction 'SAINT 6.45A (Bruker, 2003)'
_computing_molecular_graphics 'SHELXTL 5.1, XP (Sheldrick, 1994)'
_computing_publication_material 'SHELXS-97 (Sheldrick, 2008)'
_computing_structure_refinement 'SHELXL-97 (Sheldrick, 2008)'
_computing_structure_solution 'SHELXS-97 (Sheldrick, 2008)'
_diffrn_ambient_temperature 90(2)
_diffrn_measured_fraction_theta_full 0.995
_diffrn_measured_fraction_theta_max 0.995
_diffrn_measurement_device_type 'Bruker SMART 1000'
_diffrn_measurement_method \w
_diffrn_radiation_monochromator graphite
_diffrn_radiation_source 'fine-focus sealed tube'
_diffrn_radiation_type MoK\a
_diffrn_radiation_wavelength 0.71073
_diffrn_reflns_av_R_equivalents 0.0221
_diffrn_reflns_av_sigmaI/netI 0.0233
_diffrn_reflns_limit_h_max 15
_diffrn_reflns_limit_h_min -15
_diffrn_reflns_limit_k_max 18
_diffrn_reflns_limit_k_min -18
_diffrn_reflns_limit_l_max 19
_diffrn_reflns_limit_l_min -19
_diffrn_reflns_number 31796
_diffrn_reflns_theta_full 27.56
_diffrn_reflns_theta_max 27.56
_diffrn_reflns_theta_min 1.39
_exptl_absorpt_coefficient_mu 7.703
_exptl_absorpt_correction_T_max 0.630
_exptl_absorpt_correction_T_min 0.529
_exptl_absorpt_correction_type multi-scan
_exptl_absorpt_process_details 'SADABS 2.10 (Sheldrick, 2003)'
_exptl_crystal_colour colorless
_exptl_crystal_density_diffrn 1.868
_exptl_crystal_description plate
_exptl_crystal_F_000 1340
_exptl_crystal_size_max 0.10
_exptl_crystal_size_mid 0.07
_exptl_crystal_size_min 0.06
_refine_diff_density_max 0.846
_refine_diff_density_min -0.635
_refine_diff_density_rms 0.090
_refine_ls_extinction_method none
_refine_ls_goodness_of_fit_ref 1.023
_refine_ls_hydrogen_treatment constr
_refine_ls_matrix_type full
_refine_ls_number_parameters 565
_refine_ls_number_reflns 11403
_refine_ls_number_restraints 0
_refine_ls_restrained_S_all 1.023
_refine_ls_R_factor_all 0.0190
_refine_ls_R_factor_gt 0.0166
_refine_ls_shift/su_max 0.002
_refine_ls_shift/su_mean 0.000
_refine_ls_structure_factor_coef Fsqd
_refine_ls_weighting_details 'calc w=1/[\s^2^(Fo^2^)+(0.0174P)^2^+1.9589P] where P=(Fo^2^+2Fc^2^)/3'
_refine_ls_weighting_scheme calc
_refine_ls_wR_factor_gt 0.0398
_refine_ls_wR_factor_ref 0.0406
_reflns_number_gt 10555
_reflns_number_total 11403
_reflns_threshold_expression >2sigma(I)
_cod_data_source_file ja2026807_si_006.cif
_cod_data_source_block sh110
_cod_database_code 4106345

loop_
_symmetry_equiv_pos_as_xyz
'x, y, z'
'-x, -y, -z'

loop_
_atom_site_label
_atom_site_type_symbol
_atom_site_fract_x
_atom_site_fract_y
_atom_site_fract_z
_atom_site_U_iso_or_equiv
_atom_site_adp_type
_atom_site_occupancy
_atom_site_symmetry_multiplicity
_atom_site_calc_flag
_atom_site_refinement_flags
_atom_site_disorder_assembly
_atom_site_disorder_group
Au1 Au 0.404045(7) 0.535962(6) 0.430057(5) 0.01105(3) Uani 1 1 d . . .
Br1 Br 0.283323(19) 0.558096(16) 0.597846(14) 0.01426(5) Uani 1 1 d . . .
P1 P 0.40285(5) 0.38356(4) 0.40865(4) 0.01010(10) Uani 1 1 d . . .
P2 P 0.45692(5) 0.68565(4) 0.36202(4) 0.01084(11) Uani 1 1 d . . .
C1 C 0.47346(19) 0.36610(16) 0.29478(15) 0.0129(4) Uani 1 1 d . . .
C2 C 0.4328(2) 0.42821(18) 0.22031(16) 0.0224(5) Uani 1 1 d . . .
H2A H 0.3702 0.4773 0.2305 0.027 Uiso 1 1 calc R . .
C3 C 0.4826(3) 0.4189(2) 0.13214(17) 0.0286(6) Uani 1 1 d . . .
H3A H 0.4534 0.4610 0.0821 0.034 Uiso 1 1 calc R . .
C4 C 0.5752(2) 0.3483(2) 0.11648(17) 0.0260(6) Uani 1 1 d . . .
H4A H 0.6086 0.3416 0.0558 0.031 Uiso 1 1 calc R . .
C5 C 0.6187(2) 0.2879(2) 0.18911(18) 0.0244(6) Uani 1 1 d . . .
H5A H 0.6835 0.2408 0.1783 0.029 Uiso 1 1 calc R . .
C6 C 0.5672(2) 0.29607(19) 0.27840(17) 0.0197(5) Uani 1 1 d . . .
H6A H 0.5963 0.2536 0.3282 0.024 Uiso 1 1 calc R . .
C7 C 0.25565(18) 0.35481(15) 0.41930(14) 0.0109(4) Uani 1 1 d . . .
C8 C 0.2297(2) 0.29781(16) 0.36502(15) 0.0142(4) Uani 1 1 d . . .
H8A H 0.2900 0.2713 0.3227 0.017 Uiso 1 1 calc R . .
C9 C 0.1162(2) 0.27985(17) 0.37275(16) 0.0164(5) Uani 1 1 d . . .
H9A H 0.0988 0.2412 0.3357 0.020 Uiso 1 1 calc R . .
C10 C 0.0277(2) 0.31855(17) 0.43486(15) 0.0163(5) Uani 1 1 d . . .
H10A H -0.0503 0.3074 0.4391 0.020 Uiso 1 1 calc R . .
C11 C 0.0530(2) 0.37321(17) 0.49031(16) 0.0159(5) Uani 1 1 d . . .
H11A H -0.0073 0.3978 0.5338 0.019 Uiso 1 1 calc R . .
C12 C 0.16674(19) 0.39227(16) 0.48252(15) 0.0136(4) Uani 1 1 d . . .
H12A H 0.1838 0.4306 0.5200 0.016 Uiso 1 1 calc R . .
C13 C 0.47038(19) 0.28486(16) 0.48672(15) 0.0132(4) Uani 1 1 d . . .
H13A H 0.4547 0.2236 0.4760 0.016 Uiso 1 1 calc R . .
H13B H 0.5557 0.2855 0.4735 0.016 Uiso 1 1 calc R . .
C14 C 0.3497(2) 0.79084(16) 0.37149(15) 0.0136(4) Uani 1 1 d . . .
C15 C 0.3831(2) 0.88237(17) 0.34604(17) 0.0193(5) Uani 1 1 d . . .
H15A H 0.4623 0.8903 0.3221 0.023 Uiso 1 1 calc R . .
C16 C 0.3013(2) 0.96167(18) 0.35547(17) 0.0229(5) Uani 1 1 d . . .
H16A H 0.3246 1.0238 0.3381 0.028 Uiso 1 1 calc R . .
C17 C 0.1855(2) 0.95064(18) 0.39021(17) 0.0235(5) Uani 1 1 d . . .
H17A H 0.1297 1.0051 0.3972 0.028 Uiso 1 1 calc R . .
C18 C 0.1515(2) 0.86041(19) 0.41457(18) 0.0240(5) Uani 1 1 d . . .
H18A H 0.0720 0.8529 0.4376 0.029 Uiso 1 1 calc R . .
C19 C 0.2333(2) 0.78021(17) 0.40557(16) 0.0176(5) Uani 1 1 d . . .
H19A H 0.2095 0.7182 0.4227 0.021 Uiso 1 1 calc R . .
C20 C 0.5131(2) 0.69355(16) 0.24113(15) 0.0138(4) Uani 1 1 d . . .
C21 C 0.6087(2) 0.62851(17) 0.21561(16) 0.0174(5) Uani 1 1 d . . .
H21A H 0.6453 0.5851 0.2611 0.021 Uiso 1 1 calc R . .
C22 C 0.6507(2) 0.62674(18) 0.12429(17) 0.0207(5) Uani 1 1 d . . .
H22A H 0.7172 0.5833 0.1074 0.025 Uiso 1 1 calc R . .
C23 C 0.5959(2) 0.68821(18) 0.05741(16) 0.0216(5) Uani 1 1 d . . .
H23A H 0.6245 0.6865 -0.0051 0.026 Uiso 1 1 calc R . .
C24 C 0.4996(2) 0.75201(19) 0.08181(17) 0.0237(5) Uani 1 1 d . . .
H24A H 0.4616 0.7937 0.0361 0.028 Uiso 1 1 calc R . .
C25 C 0.4585(2) 0.75509(18) 0.17341(16) 0.0195(5) Uani 1 1 d . . .
H25A H 0.3928 0.7994 0.1900 0.023 Uiso 1 1 calc R . .
C26 C 0.57542(19) 0.70927(16) 0.41160(15) 0.0141(4) Uani 1 1 d . . .
H26A H 0.6413 0.6574 0.4069 0.017 Uiso 1 1 calc R . .
H26B H 0.6035 0.7702 0.3778 0.017 Uiso 1 1 calc R . .
Au2 Au 0.051036(7) 0.959354(6) 0.088557(5) 0.01085(3) Uani 1 1 d . . .
Br2 Br 0.210390(19) 0.858329(17) -0.020683(15) 0.01718(5) Uani 1 1 d . . .
P3 P 0.10217(5) 1.10334(4) 0.09640(4) 0.01075(11) Uani 1 1 d . . .
P4 P -0.08236(5) 0.85482(4) 0.16375(4) 0.01092(11) Uani 1 1 d . . .
C27 C 0.24737(19) 1.09708(16) 0.12262(14) 0.0123(4) Uani 1 1 d . . .
C28 C 0.3332(2) 1.02295(16) 0.10116(15) 0.0151(4) Uani 1 1 d . . .
H28A H 0.3143 0.9723 0.0787 0.018 Uiso 1 1 calc R . .
C29 C 0.4470(2) 1.02352(18) 0.11279(15) 0.0173(5) Uani 1 1 d . . .
H29A H 0.5056 0.9730 0.0985 0.021 Uiso 1 1 calc R . .
C30 C 0.4748(2) 1.09777(17) 0.14523(15) 0.0166(5) Uani 1 1 d . . .
H30A H 0.5527 1.0987 0.1517 0.020 Uiso 1 1 calc R . .
C31 C 0.3886(2) 1.17048(17) 0.16815(15) 0.0155(4) Uani 1 1 d . . .
H31A H 0.4074 1.2203 0.1918 0.019 Uiso 1 1 calc R . .
C32 C 0.2750(2) 1.17072(16) 0.15674(15) 0.0143(4) Uani 1 1 d . . .
H32A H 0.2164 1.2208 0.1721 0.017 Uiso 1 1 calc R . .
C33 C 0.00411(19) 1.15322(17) 0.18767(15) 0.0142(4) Uani 1 1 d . . .
C34 C -0.0349(2) 1.25015(17) 0.18147(16) 0.0171(5) Uani 1 1 d . . .
H34A H -0.0088 1.2945 0.1281 0.020 Uiso 1 1 calc R . .
C35 C -0.1123(2) 1.28236(19) 0.25356(17) 0.0207(5) Uani 1 1 d . . .
H35A H -0.1402 1.3485 0.2486 0.025 Uiso 1 1 calc R . .
C36 C -0.1488(2) 1.21843(19) 0.33239(17) 0.0210(5) Uani 1 1 d . . .
H36A H -0.2014 1.2407 0.3815 0.025 Uiso 1 1 calc R . .
C37 C -0.1087(2) 1.12200(19) 0.33960(17) 0.0217(5) Uani 1 1 d . . .
H37A H -0.1327 1.0782 0.3940 0.026 Uiso 1 1 calc R . .
C38 C -0.0332(2) 1.08935(18) 0.26719(16) 0.0179(5) Uani 1 1 d . . .
H38A H -0.0068 1.0230 0.2720 0.021 Uiso 1 1 calc R . .
C39 C 0.1039(2) 1.19862(16) -0.00516(15) 0.0135(4) Uani 1 1 d . . .
H39A H 0.0232 1.2209 -0.0159 0.016 Uiso 1 1 calc R . .
H39B H 0.1361 1.2534 0.0052 0.016 Uiso 1 1 calc R . .
C40 C -0.0150(2) 0.73623(16) 0.20957(15) 0.0133(4) Uani 1 1 d . . .
C41 C 0.1018(2) 0.72457(17) 0.21936(16) 0.0174(5) Uani 1 1 d . . .
H41A H 0.1442 0.7779 0.2016 0.021 Uiso 1 1 calc R . .
C42 C 0.1561(2) 0.63494(18) 0.25503(17) 0.0210(5) Uani 1 1 d . . .
H42A H 0.2352 0.6274 0.2623 0.025 Uiso 1 1 calc R . .
C43 C 0.0949(2) 0.55676(17) 0.27997(16) 0.0209(5) Uani 1 1 d . . .
H43A H 0.1326 0.4954 0.3032 0.025 Uiso 1 1 calc R . .
C44 C -0.0213(2) 0.56780(17) 0.27114(16) 0.0193(5) Uani 1 1 d . . .
H44A H -0.0633 0.5142 0.2886 0.023 Uiso 1 1 calc R . .
C45 C -0.0761(2) 0.65726(17) 0.23669(16) 0.0176(5) Uani 1 1 d . . .
H45A H -0.1559 0.6648 0.2315 0.021 Uiso 1 1 calc R . .
C46 C -0.18142(19) 0.89167(16) 0.26178(15) 0.0130(4) Uani 1 1 d . . .
C47 C -0.1652(2) 0.85110(17) 0.35084(16) 0.0171(5) Uani 1 1 d . . .
H47A H -0.1049 0.7998 0.3615 0.021 Uiso 1 1 calc R . .
C48 C -0.2367(2) 0.88529(18) 0.42428(16) 0.0199(5) Uani 1 1 d . . .
H48A H -0.2243 0.8577 0.4846 0.024 Uiso 1 1 calc R . .
C49 C -0.3259(2) 0.95927(18) 0.41000(16) 0.0204(5) Uani 1 1 d . . .
H49A H -0.3751 0.9820 0.4603 0.024 Uiso 1 1 calc R . .
C50 C -0.3427(2) 0.99996(19) 0.32157(17) 0.0220(5) Uani 1 1 d . . .
H50A H -0.4041 1.0504 0.3114 0.026 Uiso 1 1 calc R . .
C51 C -0.2705(2) 0.96743(18) 0.24801(16) 0.0189(5) Uani 1 1 d . . .
H51A H -0.2816 0.9969 0.1877 0.023 Uiso 1 1 calc R . .
C52 C -0.17783(19) 0.83595(16) 0.09040(15) 0.0130(4) Uani 1 1 d . . .
H52A H -0.2291 0.7877 0.1247 0.016 Uiso 1 1 calc R . .
H52B H -0.2276 0.8965 0.0715 0.016 Uiso 1 1 calc R . .
N1A N 0.1736(4) 0.4082(3) 0.0883(3) 0.0345(11) Uiso 0.50 1 d PG A 1
C53 C 0.1539(3) 0.4899(3) 0.0609(3) 0.0234(16) Uiso 0.50 1 d PG A 1
C54 C 0.1293(6) 0.5920(3) 0.0267(4) 0.0289(15) Uiso 0.50 1 d PG A 1
H54A H 0.0350 0.6136 0.0330 0.05(2) Uiso 0.50 1 d PG A 1
H54B H 0.1693 0.6102 -0.0454 0.06(3) Uiso 0.50 1 d PG A 1
H54C H 0.1643 0.6323 0.0657 0.038(18) Uiso 0.50 1 d PG A 1
N1B N 0.1305(6) 0.4179(3) 0.0568(5) 0.0588(18) Uiso 0.50 1 d PG B 2
C53B C 0.1431(4) 0.4976(3) 0.0479(3) 0.043(2) Uiso 0.50 1 d PG B 2
C54B C 0.1590(6) 0.5972(3) 0.0368(4) 0.0264(14) Uiso 0.50 1 d PG B 2
H54D H 0.0789 0.6377 0.0668 0.033(17) Uiso 0.50 1 d PG B 2
H54E H 0.1805 0.6292 -0.0358 0.06(3) Uiso 0.50 1 d PG B 2
H54F H 0.2300 0.6031 0.0708 0.07(3) Uiso 0.50 1 d PG B 2

loop_
_atom_site_aniso_label
_atom_site_aniso_U_11
_atom_site_aniso_U_22
_atom_site_aniso_U_33
_atom_site_aniso_U_23
_atom_site_aniso_U_13
_atom_site_aniso_U_12
Au1 0.01153(4) 0.00978(4) 0.01220(4) -0.00207(3) -0.00253(3) -0.00198(3)
Br1 0.01503(10) 0.01548(11) 0.01176(10) -0.00415(8) -0.00031(8) -0.00105(8)
P1 0.0095(3) 0.0110(3) 0.0100(2) -0.0032(2) -0.0012(2) -0.0012(2)
P2 0.0120(3) 0.0105(3) 0.0099(2) -0.0008(2) -0.0024(2) -0.0020(2)
C1 0.0124(10) 0.0159(11) 0.0119(10) -0.0050(8) 0.0007(8) -0.0064(8)
C2 0.0281(14) 0.0204(12) 0.0154(12) -0.0028(10) 0.0007(10) 0.0002(10)
C3 0.0408(16) 0.0305(15) 0.0129(12) -0.0012(10) -0.0003(11) -0.0096(12)
C4 0.0243(13) 0.0416(16) 0.0164(12) -0.0152(11) 0.0061(10) -0.0155(12)
C5 0.0127(11) 0.0396(16) 0.0266(13) -0.0230(12) 0.0021(10) -0.0042(11)
C6 0.0141(11) 0.0306(14) 0.0191(12) -0.0128(10) -0.0053(9) -0.0027(10)
C7 0.0114(10) 0.0098(10) 0.0107(10) 0.0024(8) -0.0040(8) -0.0024(8)
C8 0.0136(11) 0.0156(11) 0.0131(10) -0.0035(9) -0.0020(8) -0.0006(9)
C9 0.0164(11) 0.0192(12) 0.0159(11) -0.0037(9) -0.0055(9) -0.0048(9)
C10 0.0130(11) 0.0200(12) 0.0161(11) -0.0007(9) -0.0037(9) -0.0052(9)
C11 0.0117(11) 0.0187(12) 0.0158(11) -0.0040(9) 0.0008(8) -0.0009(9)
C12 0.0152(11) 0.0145(11) 0.0124(10) -0.0021(8) -0.0043(8) -0.0037(9)
C13 0.0128(10) 0.0135(11) 0.0136(10) -0.0033(8) -0.0035(8) -0.0003(8)
C14 0.0157(11) 0.0133(11) 0.0114(10) -0.0001(8) -0.0058(8) -0.0001(8)
C15 0.0187(12) 0.0163(12) 0.0210(12) 0.0002(9) -0.0031(9) -0.0029(9)
C16 0.0330(14) 0.0128(11) 0.0214(12) -0.0003(9) -0.0056(11) -0.0013(10)
C17 0.0267(14) 0.0194(12) 0.0209(12) -0.0037(10) -0.0064(10) 0.0094(10)
C18 0.0166(12) 0.0273(14) 0.0253(13) -0.0044(11) -0.0029(10) 0.0029(10)
C19 0.0175(12) 0.0161(11) 0.0189(11) -0.0020(9) -0.0043(9) -0.0017(9)
C20 0.0162(11) 0.0144(11) 0.0112(10) -0.0007(8) -0.0020(8) -0.0066(9)
C21 0.0185(12) 0.0190(12) 0.0140(11) -0.0011(9) -0.0036(9) -0.0022(9)
C22 0.0200(12) 0.0226(13) 0.0184(12) -0.0051(10) 0.0002(9) -0.0029(10)
C23 0.0299(14) 0.0240(13) 0.0115(11) -0.0032(9) -0.0009(10) -0.0095(11)
C24 0.0331(15) 0.0242(13) 0.0131(11) 0.0008(10) -0.0071(10) -0.0037(11)
C25 0.0223(12) 0.0182(12) 0.0164(11) -0.0002(9) -0.0051(9) 0.0001(10)
C26 0.0143(11) 0.0155(11) 0.0130(10) -0.0010(8) -0.0045(8) -0.0031(9)
Au2 0.01198(4) 0.00984(4) 0.01142(4) -0.00232(3) -0.00340(3) -0.00131(3)
Br2 0.01470(11) 0.01938(11) 0.01766(11) -0.00904(9) 0.00090(8) -0.00003(8)
P3 0.0108(3) 0.0110(3) 0.0113(3) -0.0037(2) -0.0026(2) -0.0010(2)
P4 0.0112(3) 0.0106(3) 0.0106(3) -0.0015(2) -0.0027(2) -0.0005(2)
C27 0.0114(10) 0.0161(11) 0.0098(10) -0.0021(8) -0.0018(8) -0.0027(8)
C28 0.0169(11) 0.0152(11) 0.0139(11) -0.0034(9) -0.0040(9) -0.0012(9)
C29 0.0133(11) 0.0226(12) 0.0145(11) -0.0039(9) -0.0027(9) 0.0022(9)
C30 0.0129(11) 0.0237(12) 0.0129(11) -0.0015(9) -0.0033(8) -0.0033(9)
C31 0.0174(11) 0.0192(12) 0.0112(10) -0.0029(9) -0.0030(9) -0.0056(9)
C32 0.0140(11) 0.0148(11) 0.0137(11) -0.0032(9) -0.0016(8) -0.0016(9)
C33 0.0105(10) 0.0187(11) 0.0160(11) -0.0089(9) -0.0030(8) -0.0006(8)
C34 0.0167(11) 0.0190(12) 0.0171(11) -0.0062(9) -0.0070(9) 0.0019(9)
C35 0.0161(12) 0.0251(13) 0.0249(13) -0.0151(10) -0.0087(10) 0.0063(10)
C36 0.0106(11) 0.0359(15) 0.0225(12) -0.0193(11) -0.0024(9) -0.0019(10)
C37 0.0218(12) 0.0308(14) 0.0166(12) -0.0110(10) -0.0001(10) -0.0102(11)
C38 0.0196(12) 0.0189(12) 0.0174(11) -0.0079(9) -0.0019(9) -0.0047(9)
C39 0.0156(11) 0.0124(10) 0.0130(10) -0.0025(8) -0.0041(8) -0.0014(8)
C40 0.0159(11) 0.0119(10) 0.0111(10) -0.0012(8) -0.0032(8) 0.0005(8)
C41 0.0179(12) 0.0146(11) 0.0204(12) -0.0015(9) -0.0068(9) -0.0029(9)
C42 0.0168(12) 0.0203(12) 0.0258(13) -0.0031(10) -0.0094(10) 0.0026(9)
C43 0.0260(13) 0.0151(12) 0.0180(12) 0.0010(9) -0.0050(10) 0.0029(10)
C44 0.0228(12) 0.0127(11) 0.0196(12) -0.0004(9) 0.0007(10) -0.0040(9)
C45 0.0148(11) 0.0175(12) 0.0200(12) -0.0025(9) -0.0031(9) -0.0017(9)
C46 0.0136(11) 0.0125(10) 0.0126(10) -0.0013(8) -0.0012(8) -0.0035(8)
C47 0.0182(12) 0.0168(11) 0.0161(11) -0.0010(9) -0.0034(9) -0.0040(9)
C48 0.0271(13) 0.0221(12) 0.0108(10) -0.0018(9) -0.0026(9) -0.0067(10)
C49 0.0199(12) 0.0260(13) 0.0164(11) -0.0094(10) 0.0024(9) -0.0059(10)
C50 0.0173(12) 0.0267(13) 0.0207(12) -0.0074(10) -0.0033(10) 0.0043(10)
C51 0.0195(12) 0.0228(12) 0.0133(11) -0.0031(9) -0.0052(9) 0.0025(10)
C52 0.0115(10) 0.0159(11) 0.0124(10) -0.0030(8) -0.0040(8) -0.0009(8)

loop_
_atom_type_symbol
_atom_type_description
_atom_type_scat_dispersion_real
_atom_type_scat_dispersion_imag
_atom_type_scat_source
C C 0.0033 0.0016 'International Tables Vol C Tables 4.2.6.8 and 6.1.1.4'
H H 0.0000 0.0000 'International Tables Vol C Tables 4.2.6.8 and 6.1.1.4'
Au Au -2.0133 8.8022 'International Tables Vol C Tables 4.2.6.8 and 6.1.1.4'
Br Br -0.2901 2.4595 'International Tables Vol C Tables 4.2.6.8 and 6.1.1.4'
N N 0.0061 0.0033 'International Tables Vol C Tables 4.2.6.8 and 6.1.1.4'
P P 0.1023 0.0942 'International Tables Vol C Tables 4.2.6.8 and 6.1.1.4'

loop_
_geom_angle_atom_site_label_1
_geom_angle_atom_site_label_2
_geom_angle_atom_site_label_3
_geom_angle
_geom_angle_site_symmetry_1
_geom_angle_site_symmetry_3
P1 Au1 P2 145.10(2) . .
P1 Au1 Br1 110.442(15) . .
P2 Au1 Br1 104.266(15) . .
P1 Au1 Au1 93.098(14) . 2_666
P2 Au1 Au1 99.518(14) . 2_666
Br1 Au1 Au1 74.625(6) . 2_666
C1 P1 C7 104.22(10) . .
C1 P1 C13 105.21(10) . .
C7 P1 C13 103.91(10) . .
C1 P1 Au1 112.85(7) . .
C7 P1 Au1 112.43(7) . .
C13 P1 Au1 117.02(7) . .
C20 P2 C14 106.06(10) . .
C20 P2 C26 105.88(10) . .
C14 P2 C26 102.96(10) . .
C20 P2 Au1 111.51(7) . .
C14 P2 Au1 119.19(8) . .
C26 P2 Au1 110.18(7) . .
C6 C1 C2 118.7(2) . .
C6 C1 P1 123.43(18) . .
C2 C1 P1 117.81(18) . .
C3 C2 C1 120.7(2) . .
C3 C2 H2A 119.6 . .
C1 C2 H2A 119.6 . .
C2 C3 C4 120.1(3) . .
C2 C3 H3A 119.9 . .
C4 C3 H3A 119.9 . .
C5 C4 C3 120.0(2) . .
C5 C4 H4A 120.0 . .
C3 C4 H4A 120.0 . .
C4 C5 C6 120.0(2) . .
C4 C5 H5A 120.0 . .
C6 C5 H5A 120.0 . .
C1 C6 C5 120.4(2) . .
C1 C6 H6A 119.8 . .
C5 C6 H6A 119.8 . .
C8 C7 C12 119.6(2) . .
C8 C7 P1 121.65(17) . .
C12 C7 P1 118.76(16) . .
C9 C8 C7 120.2(2) . .
C9 C8 H8A 119.9 . .
C7 C8 H8A 119.9 . .
C8 C9 C10 119.9(2) . .
C8 C9 H9A 120.0 . .
C10 C9 H9A 120.0 . .
C11 C10 C9 120.3(2) . .
C11 C10 H10A 119.9 . .
C9 C10 H10A 119.9 . .
C10 C11 C12 120.2(2) . .
C10 C11 H11A 119.9 . .
C12 C11 H11A 119.9 . .
C11 C12 C7 119.8(2) . .
C11 C12 H12A 120.1 . .
C7 C12 H12A 120.1 . .
C26 C13 P1 112.54(15) 2_666 .
C26 C13 H13A 109.1 2_666 .
P1 C13 H13A 109.1 . .
C26 C13 H13B 109.1 2_666 .
P1 C13 H13B 109.1 . .
H13A C13 H13B 107.8 . .
C19 C14 C15 119.3(2) . .
C19 C14 P2 119.94(17) . .
C15 C14 P2 120.77(18) . .
C16 C15 C14 120.3(2) . .
C16 C15 H15A 119.9 . .
C14 C15 H15A 119.9 . .
C15 C16 C17 120.2(2) . .
C15 C16 H16A 119.9 . .
C17 C16 H16A 119.9 . .
C18 C17 C16 119.9(2) . .
C18 C17 H17A 120.1 . .
C16 C17 H17A 120.1 . .
C17 C18 C19 120.3(2) . .
C17 C18 H18A 119.9 . .
C19 C18 H18A 119.9 . .
C14 C19 C18 120.0(2) . .
C14 C19 H19A 120.0 . .
C18 C19 H19A 120.0 . .
C21 C20 C25 118.9(2) . .
C21 C20 P2 117.76(17) . .
C25 C20 P2 123.00(18) . .
C22 C21 C20 120.5(2) . .
C22 C21 H21A 119.8 . .
C20 C21 H21A 119.8 . .
C21 C22 C23 120.2(2) . .
C21 C22 H22A 119.9 . .
C23 C22 H22A 119.9 . .
C24 C23 C22 120.0(2) . .
C24 C23 H23A 120.0 . .
C22 C23 H23A 120.0 . .
C23 C24 C25 119.9(2) . .
C23 C24 H24A 120.0 . .
C25 C24 H24A 120.0 . .
C24 C25 C20 120.5(2) . .
C24 C25 H25A 119.8 . .
C20 C25 H25A 119.8 . .
C13 C26 P2 109.04(15) 2_666 .
C13 C26 H26A 109.9 2_666 .
P2 C26 H26A 109.9 . .
C13 C26 H26B 109.9 2_666 .
P2 C26 H26B 109.9 . .
H26A C26 H26B 108.3 . .
P3 Au2 P4 139.87(2) . .
P3 Au2 Br2 114.328(15) . .
P4 Au2 Br2 104.749(15) . .
P3 Au2 Au2 94.037(14) . 2_575
P4 Au2 Au2 99.430(14) . 2_575
Br2 Au2 Au2 83.153(6) . 2_575
C33 P3 C27 104.66(10) . .
C33 P3 C39 105.76(11) . .
C27 P3 C39 102.12(10) . .
C33 P3 Au2 110.22(8) . .
C27 P3 Au2 114.92(8) . .
C39 P3 Au2 117.91(7) . .
C40 P4 C46 104.06(10) . .
C40 P4 C52 105.39(10) . .
C46 P4 C52 104.70(10) . .
C40 P4 Au2 113.46(8) . .
C46 P4 Au2 115.04(7) . .
C52 P4 Au2 113.17(7) . .
C28 C27 C32 120.0(2) . .
C28 C27 P3 119.76(17) . .
C32 C27 P3 119.97(17) . .
C27 C28 C29 119.6(2) . .
C27 C28 H28A 120.2 . .
C29 C28 H28A 120.2 . .
C30 C29 C28 120.2(2) . .
C30 C29 H29A 119.9 . .
C28 C29 H29A 119.9 . .
C31 C30 C29 119.9(2) . .
C31 C30 H30A 120.0 . .
C29 C30 H30A 120.0 . .
C30 C31 C32 120.3(2) . .
C30 C31 H31A 119.8 . .
C32 C31 H31A 119.8 . .
C31 C32 C27 119.8(2) . .
C31 C32 H32A 120.1 . .
C27 C32 H32A 120.1 . .
C34 C33 C38 119.3(2) . .
C34 C33 P3 123.55(18) . .
C38 C33 P3 117.18(18) . .
C33 C34 C35 120.0(2) . .
C33 C34 H34A 120.0 . .
C35 C34 H34A 120.0 . .
C36 C35 C34 120.3(2) . .
C36 C35 H35A 119.8 . .
C34 C35 H35A 119.8 . .
C37 C36 C35 119.9(2) . .
C37 C36 H36A 120.0 . .
C35 C36 H36A 120.0 . .
C36 C37 C38 119.9(2) . .
C36 C37 H37A 120.0 . .
C38 C37 H37A 120.0 . .
C37 C38 C33 120.5(2) . .
C37 C38 H38A 119.7 . .
C33 C38 H38A 119.7 . .
C52 C39 P3 111.55(15) 2_575 .
C52 C39 H39A 109.3 2_575 .
P3 C39 H39A 109.3 . .
C52 C39 H39B 109.3 2_575 .
P3 C39 H39B 109.3 . .
H39A C39 H39B 108.0 . .
C45 C40 C41 119.1(2) . .
C45 C40 P4 122.34(17) . .
C41 C40 P4 118.51(17) . .
C42 C41 C40 120.2(2) . .
C42 C41 H41A 119.9 . .
C40 C41 H41A 119.9 . .
C43 C42 C41 120.1(2) . .
C43 C42 H42A 120.0 . .
C41 C42 H42A 120.0 . .
C42 C43 C44 120.2(2) . .
C42 C43 H43A 119.9 . .
C44 C43 H43A 119.9 . .
C45 C44 C43 119.9(2) . .
C45 C44 H44A 120.0 . .
C43 C44 H44A 120.0 . .
C44 C45 C40 120.5(2) . .
C44 C45 H45A 119.7 . .
C40 C45 H45A 119.7 . .
C47 C46 C51 118.6(2) . .
C47 C46 P4 121.53(18) . .
C51 C46 P4 119.66(17) . .
C48 C47 C46 120.5(2) . .
C48 C47 H47A 119.8 . .
C46 C47 H47A 119.8 . .
C49 C48 C47 120.5(2) . .
C49 C48 H48A 119.8 . .
C47 C48 H48A 119.8 . .
C48 C49 C50 119.4(2) . .
C48 C49 H49A 120.3 . .
C50 C49 H49A 120.3 . .
C51 C50 C49 120.4(2) . .
C51 C50 H50A 119.8 . .
C49 C50 H50A 119.8 . .
C50 C51 C46 120.6(2) . .
C50 C51 H51A 119.7 . .
C46 C51 H51A 119.7 . .
C39 C52 P4 109.95(15) 2_575 .
C39 C52 H52A 109.7 2_575 .
P4 C52 H52A 109.7 . .
C39 C52 H52B 109.7 2_575 .
P4 C52 H52B 109.7 . .
H52A C52 H52B 108.2 . .
N1A C53 C54 180.0 . .
H54D C54 H54E 113.3 . .
H54D C54 H54F 85.9 . .
H54E C54 H54F 83.7 . .
N1B C53B C54B 180.00(6) . .
C53B C54B H54A 83.2 . .
C53B C54B H54B 92.5 . .
C53B C54B H54C 139.2 . .
C53B C54B H54D 110.3 . .
C53B C54B H54E 110.3 . .
H54D C54B H54E 108.6 . .
C53B C54B H54F 110.3 . .
H54D C54B H54F 108.6 . .
H54E C54B H54F 108.6 . .

loop_
_geom_bond_atom_site_label_1
_geom_bond_atom_site_label_2
_geom_bond_distance
_geom_bond_site_symmetry_2
Au1 P1 2.3033(6) .
Au1 P2 2.3126(6) .
Au1 Br1 2.7247(3) .
Au1 Au1 3.31740(19) 2_666
P1 C1 1.821(2) .
P1 C7 1.825(2) .
P1 C13 1.829(2) .
P2 C20 1.815(2) .
P2 C14 1.822(2) .
P2 C26 1.835(2) .
C1 C6 1.393(3) .
C1 C2 1.398(3) .
C2 C3 1.381(3) .
C2 H2A 0.9500 .
C3 C4 1.387(4) .
C3 H3A 0.9500 .
C4 C5 1.382(4) .
C4 H4A 0.9500 .
C5 C6 1.397(3) .
C5 H5A 0.9500 .
C6 H6A 0.9500 .
C7 C8 1.399(3) .
C7 C12 1.399(3) .
C8 C9 1.387(3) .
C8 H8A 0.9500 .
C9 C10 1.394(3) .
C9 H9A 0.9500 .
C10 C11 1.384(3) .
C10 H10A 0.9500 .
C11 C12 1.395(3) .
C11 H11A 0.9500 .
C12 H12A 0.9500 .
C13 C26 1.553(3) 2_666
C13 H13A 0.9900 .
C13 H13B 0.9900 .
C14 C19 1.390(3) .
C14 C15 1.394(3) .
C15 C16 1.384(3) .
C15 H15A 0.9500 .
C16 C17 1.386(4) .
C16 H16A 0.9500 .
C17 C18 1.380(4) .
C17 H17A 0.9500 .
C18 C19 1.393(3) .
C18 H18A 0.9500 .
C19 H19A 0.9500 .
C20 C21 1.393(3) .
C20 C25 1.396(3) .
C21 C22 1.386(3) .
C21 H21A 0.9500 .
C22 C23 1.388(4) .
C22 H22A 0.9500 .
C23 C24 1.383(4) .
C23 H23A 0.9500 .
C24 C25 1.392(3) .
C24 H24A 0.9500 .
C25 H25A 0.9500 .
C26 C13 1.553(3) 2_666
C26 H26A 0.9900 .
C26 H26B 0.9900 .
Au2 P3 2.2995(6) .
Au2 P4 2.3205(6) .
Au2 Br2 2.7107(2) .
Au2 Au2 3.09841(18) 2_575
P3 C33 1.821(2) .
P3 C27 1.826(2) .
P3 C39 1.830(2) .
P4 C40 1.817(2) .
P4 C46 1.824(2) .
P4 C52 1.835(2) .
C27 C28 1.394(3) .
C27 C32 1.396(3) .
C28 C29 1.395(3) .
C28 H28A 0.9500 .
C29 C30 1.390(3) .
C29 H29A 0.9500 .
C30 C31 1.388(3) .
C30 H30A 0.9500 .
C31 C32 1.390(3) .
C31 H31A 0.9500 .
C32 H32A 0.9500 .
C33 C34 1.389(3) .
C33 C38 1.393(3) .
C34 C35 1.393(3) .
C34 H34A 0.9500 .
C35 C36 1.384(4) .
C35 H35A 0.9500 .
C36 C37 1.383(4) .
C36 H36A 0.9500 .
C37 C38 1.389(3) .
C37 H37A 0.9500 .
C38 H38A 0.9500 .
C39 C52 1.545(3) 2_575
C39 H39A 0.9900 .
C39 H39B 0.9900 .
C40 C45 1.395(3) .
C40 C41 1.398(3) .
C41 C42 1.392(3) .
C41 H41A 0.9500 .
C42 C43 1.386(4) .
C42 H42A 0.9500 .
C43 C44 1.388(4) .
C43 H43A 0.9500 .
C44 C45 1.388(3) .
C44 H44A 0.9500 .
C45 H45A 0.9500 .
C46 C47 1.394(3) .
C46 C51 1.398(3) .
C47 C48 1.392(3) .
C47 H47A 0.9500 .
C48 C49 1.384(4) .
C48 H48A 0.9500 .
C49 C50 1.388(3) .
C49 H49A 0.9500 .
C50 C51 1.386(3) .
C50 H50A 0.9500 .
C51 H51A 0.9500 .
C52 C39 1.545(3) 2_575
C52 H52A 0.9900 .
C52 H52B 0.9900 .
N1A C53 1.1624 .
C53 C54 1.4534 .
C54 H54A 1.0978 .
C54 H54B 1.0978 .
C54 H54C 1.0978 .
C54 H54D 1.0325 .
C54 H54E 1.1017 .
N1B C53B 1.1624 .
C53B C54B 1.4534 .
C54B H54B 1.2106 .
C54B H54C 0.7608 .
C54B H54D 1.0978 .
C54B H54E 1.0978 .
C54B H54F 1.0978 .

loop_
_geom_torsion_atom_site_label_1
_geom_torsion_atom_site_label_2
_geom_torsion_atom_site_label_3
_geom_torsion_atom_site_label_4
_geom_torsion
_geom_torsion_site_symmetry_1
_geom_torsion_site_symmetry_4
P2 Au1 P1 C1 2.29(9) . .
Br1 Au1 P1 C1 176.02(8) . .
Au1 Au1 P1 C1 -109.25(8) 2_666 .
P2 Au1 P1 C7 -115.24(8) . .
Br1 Au1 P1 C7 58.48(8) . .
Au1 Au1 P1 C7 133.22(7) 2_666 .
P2 Au1 P1 C13 124.60(9) . .
Br1 Au1 P1 C13 -61.68(8) . .
Au1 Au1 P1 C13 13.06(8) 2_666 .
P1 Au1 P2 C20 5.51(9) . .
Br1 Au1 P2 C20 -168.43(8) . .
Au1 Au1 P2 C20 115.15(8) 2_666 .
P1 Au1 P2 C14 129.62(8) . .
Br1 Au1 P2 C14 -44.31(8) . .
Au1 Au1 P2 C14 -120.74(8) 2_666 .
P1 Au1 P2 C26 -111.76(8) . .
Br1 Au1 P2 C26 74.31(8) . .
Au1 Au1 P2 C26 -2.12(8) 2_666 .
C7 P1 C1 C6 -115.2(2) . .
C13 P1 C1 C6 -6.2(2) . .
Au1 P1 C1 C6 122.57(18) . .
C7 P1 C1 C2 66.6(2) . .
C13 P1 C1 C2 175.57(18) . .
Au1 P1 C1 C2 -55.7(2) . .
C6 C1 C2 C3 1.6(4) . .
P1 C1 C2 C3 179.9(2) . .
C1 C2 C3 C4 -0.9(4) . .
C2 C3 C4 C5 -0.8(4) . .
C3 C4 C5 C6 1.9(4) . .
C2 C1 C6 C5 -0.5(3) . .
P1 C1 C6 C5 -178.75(18) . .
C4 C5 C6 C1 -1.2(4) . .
C1 P1 C7 C8 21.7(2) . .
C13 P1 C7 C8 -88.29(19) . .
Au1 P1 C7 C8 144.22(16) . .
C1 P1 C7 C12 -157.30(17) . .
C13 P1 C7 C12 92.73(18) . .
Au1 P1 C7 C12 -34.76(19) . .
C12 C7 C8 C9 1.1(3) . .
P1 C7 C8 C9 -177.91(17) . .
C7 C8 C9 C10 -0.1(3) . .
C8 C9 C10 C11 -1.4(3) . .
C9 C10 C11 C12 1.9(3) . .
C10 C11 C12 C7 -0.9(3) . .
C8 C7 C12 C11 -0.6(3) . .
P1 C7 C12 C11 178.43(17) . .
C1 P1 C13 C26 177.26(15) . 2_666
C7 P1 C13 C26 -73.50(17) . 2_666
Au1 P1 C13 C26 51.08(17) . 2_666
C20 P2 C14 C19 116.00(19) . .
C26 P2 C14 C19 -133.00(19) . .
Au1 P2 C14 C19 -10.7(2) . .
C20 P2 C14 C15 -64.9(2) . .
C26 P2 C14 C15 46.1(2) . .
Au1 P2 C14 C15 168.40(16) . .
C19 C14 C15 C16 0.6(4) . .
P2 C14 C15 C16 -178.52(19) . .
C14 C15 C16 C17 -0.1(4) . .
C15 C16 C17 C18 -0.7(4) . .
C16 C17 C18 C19 0.9(4) . .
C15 C14 C19 C18 -0.4(3) . .
P2 C14 C19 C18 178.73(18) . .
C17 C18 C19 C14 -0.3(4) . .
C14 P2 C20 C21 171.23(18) . .
C26 P2 C20 C21 62.3(2) . .
Au1 P2 C20 C21 -57.54(19) . .
C14 P2 C20 C25 -15.1(2) . .
C26 P2 C20 C25 -124.0(2) . .
Au1 P2 C20 C25 116.16(19) . .
C25 C20 C21 C22 1.7(3) . .
P2 C20 C21 C22 175.67(18) . .
C20 C21 C22 C23 -1.7(4) . .
C21 C22 C23 C24 0.5(4) . .
C22 C23 C24 C25 0.6(4) . .
C23 C24 C25 C20 -0.6(4) . .
C21 C20 C25 C24 -0.6(4) . .
P2 C20 C25 C24 -174.19(19) . .
C20 P2 C26 C13 173.67(15) . 2_666
C14 P2 C26 C13 62.54(17) . 2_666
Au1 P2 C26 C13 -65.62(16) . 2_666
P4 Au2 P3 C33 -2.92(9) . .
Br2 Au2 P3 C33 -168.82(8) . .
Au2 Au2 P3 C33 106.87(8) 2_575 .
P4 Au2 P3 C27 115.03(8) . .
Br2 Au2 P3 C27 -50.88(8) . .
Au2 Au2 P3 C27 -135.18(8) 2_575 .
P4 Au2 P3 C39 -124.43(9) . .
Br2 Au2 P3 C39 69.67(9) . .
Au2 Au2 P3 C39 -14.64(9) 2_575 .
P3 Au2 P4 C40 -120.29(8) . .
Br2 Au2 P4 C40 46.45(8) . .
Au2 Au2 P4 C40 131.79(8) 2_575 .
P3 Au2 P4 C46 -0.62(9) . .
Br2 Au2 P4 C46 166.12(8) . .
Au2 Au2 P4 C46 -108.54(8) 2_575 .
P3 Au2 P4 C52 119.68(8) . .
Br2 Au2 P4 C52 -73.59(8) . .
Au2 Au2 P4 C52 11.75(8) 2_575 .
C33 P3 C27 C28 146.44(18) . .
C39 P3 C27 C28 -103.48(19) . .
Au2 P3 C27 C28 25.4(2) . .
C33 P3 C27 C32 -39.1(2) . .
C39 P3 C27 C32 71.01(19) . .
Au2 P3 C27 C32 -160.11(15) . .
C32 C27 C28 C29 -0.9(3) . .
P3 C27 C28 C29 173.61(17) . .
C27 C28 C29 C30 -0.3(3) . .
C28 C29 C30 C31 1.5(3) . .
C29 C30 C31 C32 -1.6(3) . .
C30 C31 C32 C27 0.4(3) . .
C28 C27 C32 C31 0.8(3) . .
P3 C27 C32 C31 -173.67(17) . .
C27 P3 C33 C34 93.8(2) . .
C39 P3 C33 C34 -13.7(2) . .
Au2 P3 C33 C34 -142.15(18) . .
C27 P3 C33 C38 -86.61(19) . .
C39 P3 C33 C38 165.97(18) . .
Au2 P3 C33 C38 37.49(19) . .
C38 C33 C34 C35 -1.3(3) . .
P3 C33 C34 C35 178.34(17) . .
C33 C34 C35 C36 1.4(3) . .
C34 C35 C36 C37 -0.3(4) . .
C35 C36 C37 C38 -1.0(4) . .
C36 C37 C38 C33 1.1(4) . .
C34 C33 C38 C37 0.1(3) . .
P3 C33 C38 C37 -179.59(18) . .
C33 P3 C39 C52 -176.15(15) . 2_575
C27 P3 C39 C52 74.60(17) . 2_575
Au2 P3 C39 C52 -52.38(17) . 2_575
C46 P4 C40 C45 70.5(2) . .
C52 P4 C40 C45 -39.4(2) . .
Au2 P4 C40 C45 -163.76(17) . .
C46 P4 C40 C41 -108.31(19) . .
C52 P4 C40 C41 141.80(19) . .
Au2 P4 C40 C41 17.4(2) . .
C45 C40 C41 C42 0.6(4) . .
P4 C40 C41 C42 179.40(19) . .
C40 C41 C42 C43 0.7(4) . .
C41 C42 C43 C44 -1.2(4) . .
C42 C43 C44 C45 0.4(4) . .
C43 C44 C45 C40 0.9(4) . .
C41 C40 C45 C44 -1.4(3) . .
P4 C40 C45 C44 179.83(18) . .
C40 P4 C46 C47 22.4(2) . .
C52 P4 C46 C47 132.82(19) . .
Au2 P4 C46 C47 -102.33(18) . .
C40 P4 C46 C51 -162.72(19) . .
C52 P4 C46 C51 -52.3(2) . .
Au2 P4 C46 C51 72.5(2) . .
C51 C46 C47 C48 0.3(3) . .
P4 C46 C47 C48 175.19(18) . .
C46 C47 C48 C49 0.8(4) . .
C47 C48 C49 C50 -0.7(4) . .
C48 C49 C50 C51 -0.5(4) . .
C49 C50 C51 C46 1.6(4) . .
C47 C46 C51 C50 -1.5(4) . .
P4 C46 C51 C50 -176.47(19) . .
C40 P4 C52 C39 -68.99(17) . 2_575
C46 P4 C52 C39 -178.42(15) . 2_575
Au2 P4 C52 C39 55.55(16) . 2_575
